data_7240230
loop_
_publ_author_name
'Goldman, Anna'
'Gil-Hern\'andez, Beatriz'
'Millan, Simon'
'G\"okpinar, Serkan'
'Heering, Christian'
'Boldog, Ishtvan'
'Janiak, Christoph'

_publ_section_title
;
 Flexible bifunctional monoethylphosphonate/carboxylates of Zn(II) and
 Co(II) reinforced with DABCO co-ligand: paradigmatic structural
 organization with pcu topology
;
_journal_name_full CrystEngComm
_journal_paper_doi 10.1039/D0CE00275E
_journal_year 2020
_chemical_formula_moiety 'C8 H7 O5.50 P1.25 Zn, C H2'
_chemical_formula_sum 'C9 H9 O5.5 P1.25 Zn'
_chemical_formula_weight 309.24
_space_group_crystal_system tetragonal
_space_group_IT_number 139
_space_group_name_Hall '-I 4 2'
_space_group_name_H-M_alt 'I 4/m m m'
_atom_sites_solution_hydrogens geom
_audit_creation_method SHELXL-2018/3
_audit_update_record
;
2020-02-21 deposited with the CCDC.	2020-03-31 downloaded from the CCDC.
;
_cell_angle_alpha 90
_cell_angle_beta 90
_cell_angle_gamma 90
_cell_formula_units_Z 8
_cell_length_a 21.4445(11)
_cell_length_b 21.4445(11)
_cell_length_c 9.3118(5)
_cell_measurement_reflns_used 16531
_cell_measurement_temperature 260(2)
_cell_measurement_theta_max 32.03
_cell_measurement_theta_min 1.75
_cell_volume 4282.2(4)
_computing_cell_refinement 'SAINT (Bruker, 2015)'
_computing_data_collection 'APEX2 (Bruker, 2014)'
_computing_data_reduction 'SAINT (Bruker, 2015)'
_computing_molecular_graphics 'DIAMOND 4.5 (Brandenburg, 2018)'
_computing_publication_material 'SHELXL-97 (Sheldrick, 2008)'
_computing_structure_refinement 'SHELXL-2016/6 (Sheldrick, 2016)'
_computing_structure_solution 'SHELXT 2014/5 (Sheldrick, 2014)'
_diffrn_ambient_temperature 260(2)
_diffrn_measured_fraction_theta_full 1.000
_diffrn_measured_fraction_theta_max 0.992
_diffrn_measurement_device_type 'Bruker Kappa APEX-II CCD area detector'
_diffrn_measurement_method '\w scans'
_diffrn_radiation_monochromator 'multilayer mirror'
_diffrn_radiation_source 'microfocus sealed tube'
_diffrn_radiation_type MoK\a
_diffrn_radiation_wavelength 0.71073
_diffrn_reflns_av_R_equivalents 0.0439
_diffrn_reflns_av_unetI/netI 0.0165
_diffrn_reflns_Laue_measured_fraction_full 1.000
_diffrn_reflns_Laue_measured_fraction_max 0.992
_diffrn_reflns_limit_h_max 31
_diffrn_reflns_limit_h_min -31
_diffrn_reflns_limit_k_max 31
_diffrn_reflns_limit_k_min -31
_diffrn_reflns_limit_l_max 9
_diffrn_reflns_limit_l_min -13
_diffrn_reflns_number 47819
_diffrn_reflns_point_group_measured_fraction_full 1.000
_diffrn_reflns_point_group_measured_fraction_max 0.992
_diffrn_reflns_theta_full 25.242
_diffrn_reflns_theta_max 32.065
_diffrn_reflns_theta_min 1.343
_exptl_absorpt_coefficient_mu 1.244
_exptl_absorpt_correction_T_max 0.7463
_exptl_absorpt_correction_T_min 0.6365
_exptl_absorpt_correction_type multi-scan
_exptl_absorpt_process_details '(<i>SADABS</i>; Sheldrick, 1996)'
_exptl_crystal_colour colorless
_exptl_crystal_density_diffrn 0.959
_exptl_crystal_description block
_exptl_crystal_F_000 1246
_exptl_crystal_recrystallization_method 'Re-crystallisation from solvent: N,N-dimethylformamide'
_exptl_crystal_size_max 0.250
_exptl_crystal_size_mid 0.080
_exptl_crystal_size_min 0.020
_refine_diff_density_max 1.722
_refine_diff_density_min -0.614
_refine_diff_density_rms 0.141
_refine_ls_extinction_method none
_refine_ls_goodness_of_fit_ref 1.096
_refine_ls_hydrogen_treatment constr
_refine_ls_matrix_type full
_refine_ls_number_parameters 73
_refine_ls_number_reflns 2112
_refine_ls_number_restraints 32
_refine_ls_restrained_S_all 1.101
_refine_ls_R_factor_all 0.0766
_refine_ls_R_factor_gt 0.0585
_refine_ls_shift/su_max 0.000
_refine_ls_shift/su_mean 0.000
_refine_ls_structure_factor_coef Fsqd
_refine_ls_weighting_details 'w=1/[\s^2^(Fo^2^)+(0.1041P)^2^+8.4314P] where P=(Fo^2^+2Fc^2^)/3'
_refine_ls_weighting_scheme calc
_refine_ls_wR_factor_gt 0.1666
_refine_ls_wR_factor_ref 0.1867
_reflns_Friedel_coverage 0.000
_reflns_number_gt 1636
_reflns_number_total 2112
_reflns_threshold_expression 'I > 2\s(I)'
_cod_data_source_file d0ce00275e2.cif
_cod_data_source_block Zn_BCP_Et
_cod_original_cell_volume 4282.2(5)
_cod_original_formula_sum 'C9 H9 O5.50 P1.25 Zn'
_cod_database_code 7240230
_shelx_shelxl_version_number 2018/3
_shelx_space_group_comment
;
The symmetry employed for this shelxl refinement is uniquely defined
by the following loop, which should always be used as a source of
symmetry information in preference to the above space-group names.
They are only intended as comments.
;
_shelx_estimated_absorpt_t_min 0.746
_shelx_estimated_absorpt_t_max 0.976

loop_
_space_group_symop_operation_xyz
'x, y, z'
'-x, -y, z'
'-y, x, z'
'y, -x, z'
'-x, y, -z'
'x, -y, -z'
'y, x, -z'
'-y, -x, -z'
'x+1/2, y+1/2, z+1/2'
'-x+1/2, -y+1/2, z+1/2'
'-y+1/2, x+1/2, z+1/2'
'y+1/2, -x+1/2, z+1/2'
'-x+1/2, y+1/2, -z+1/2'
'x+1/2, -y+1/2, -z+1/2'
'y+1/2, x+1/2, -z+1/2'
'-y+1/2, -x+1/2, -z+1/2'
'-x, -y, -z'
'x, y, -z'
'y, -x, -z'
'-y, x, -z'
'x, -y, z'
'-x, y, z'
'-y, -x, z'
'y, x, z'
'-x+1/2, -y+1/2, -z+1/2'
'x+1/2, y+1/2, -z+1/2'
'y+1/2, -x+1/2, -z+1/2'
'-y+1/2, x+1/2, -z+1/2'
'x+1/2, -y+1/2, z+1/2'
'-x+1/2, y+1/2, z+1/2'
'-y+1/2, -x+1/2, z+1/2'
'y+1/2, x+1/2, z+1/2'

loop_
_atom_site_label
_atom_site_type_symbol
_atom_site_fract_x
_atom_site_fract_y
_atom_site_fract_z
_atom_site_U_iso_or_equiv
_atom_site_adp_type
_atom_site_occupancy
_atom_site_site_symmetry_order
_atom_site_calc_flag
_atom_site_refinement_flags_posn
_atom_site_refinement_flags_adp
_atom_site_refinement_flags_occupancy
_atom_site_disorder_assembly
_atom_site_disorder_group
Zn1 Zn 0.500000 0.500000 0.33857(7) 0.0240(2) Uani 1 8 d S T P . .
Zn2 Zn 0.500000 1.000000 0.250000 0.0288(2) Uani 1 8 d S T P . .
O1 O 0.500000 0.92634(14) 0.3645(4) 0.0676(11) Uani 1 2 d S T P . .
P1 P 0.52771(13) 0.90154(9) 0.500000 0.0472(5) Uani 0.5 2 d S T P . .
O11 O 0.5987(5) 0.9153(5) 0.500000 0.097(3) Uiso 0.5 2 d DS U P . .
C11 C 0.6486(10) 0.8942(12) 0.427(2) 0.118(8) Uani 0.25 1 d D U P . .
H11A H 0.646517 0.906695 0.326786 0.141 Uiso 0.25 1 calc R U P . .
H11B H 0.651209 0.849116 0.431847 0.141 Uiso 0.25 1 calc R U P . .
C12 C 0.7033(14) 0.9239(18) 0.500000 0.256(18) Uani 0.5 2 d DS TU P . .
H12A H 0.741066 0.910947 0.453515 0.384 Uiso 0.25 1 calc R U P . .
H12B H 0.699532 0.968407 0.500000 0.384 Uiso 0.5 2 calc R U P . .
H12C H 0.704192 0.911225 0.598881 0.384 Uiso 0.25 1 calc R U P . .
C1 C 0.500000 0.8187(3) 0.500000 0.118(5) Uani 1 4 d S TU P . .
C2 C 0.500000 0.7860(2) 0.6270(6) 0.103(3) Uani 1 2 d S TU P . .
H2 H 0.500000 0.807538 0.713776 0.124 Uiso 1 2 calc R U P . .
C3 C 0.500000 0.7219(2) 0.6272(5) 0.083(2) Uani 1 2 d S TU P . .
H3 H 0.500000 0.700443 0.714001 0.099 Uiso 1 2 calc R U P . .
C4 C 0.500000 0.6893(3) 0.500000 0.0519(15) Uani 1 4 d S TU P . .
C5 C 0.500000 0.6195(2) 0.500000 0.0424(11) Uani 1 4 d S T P . .
O4 O 0.500000 0.59335(13) 0.3803(4) 0.0587(9) Uani 1 2 d S T P . .
O1X O 0.500000 0.500000 0.1326(6) 0.0458(13) Uani 1 8 d S T P . .
P1X P 0.500000 0.4640(3) 0.000000 0.073(3) Uani 0.25 4 d S T P . .

loop_
_atom_site_aniso_label
_atom_site_aniso_U_11
_atom_site_aniso_U_22
_atom_site_aniso_U_33
_atom_site_aniso_U_23
_atom_site_aniso_U_13
_atom_site_aniso_U_12
Zn1 0.0284(2) 0.0284(2) 0.0153(3) 0.000 0.000 0.000
Zn2 0.0320(3) 0.0320(3) 0.0225(4) 0.000 0.000 0.000
O1 0.125(3) 0.0316(14) 0.0460(18) 0.0096(13) 0.000 0.000
P1 0.0855(15) 0.0253(7) 0.0308(9) 0.000 0.000 -0.0020(8)
C11 0.132(17) 0.144(18) 0.078(13) 0.014(13) 0.036(13) -0.023(15)
C12 0.26(4) 0.46(5) 0.048(10) 0.000 0.000 0.02(4)
C1 0.305(16) 0.026(3) 0.024(3) 0.000 0.000 0.000
C2 0.245(9) 0.033(2) 0.032(2) -0.0016(18) 0.000 0.000
C3 0.188(7) 0.0290(18) 0.032(2) 0.0018(17) 0.000 0.000
C4 0.091(5) 0.028(2) 0.037(3) 0.000 0.000 0.000
C5 0.056(3) 0.026(2) 0.045(3) 0.000 0.000 0.000
O4 0.104(3) 0.0303(13) 0.0419(16) -0.0053(12) 0.000 0.000
O1X 0.059(2) 0.059(2) 0.019(2) 0.000 0.000 0.000
P1X 0.153(7) 0.048(3) 0.020(2) 0.000 0.000 0.000

loop_
_atom_type_symbol
_atom_type_description
_atom_type_scat_dispersion_real
_atom_type_scat_dispersion_imag
_atom_type_scat_source
C C 0.0033 0.0016 'International Tables Vol C Tables 4.2.6.8 and 6.1.1.4'
H H 0.0000 0.0000 'International Tables Vol C Tables 4.2.6.8 and 6.1.1.4'
O O 0.0106 0.0060 'International Tables Vol C Tables 4.2.6.8 and 6.1.1.4'
P P 0.1023 0.0942 'International Tables Vol C Tables 4.2.6.8 and 6.1.1.4'
Zn Zn 0.2839 1.4301 'International Tables Vol C Tables 4.2.6.8 and 6.1.1.4'

loop_
_geom_angle_atom_site_label_1
_geom_angle_atom_site_label_2
_geom_angle_atom_site_label_3
_geom_angle
_geom_angle_site_symmetry_1
_geom_angle_site_symmetry_3
_geom_angle_publ_flag
O1X Zn1 O4 100.99(10) . . ?
O1X Zn1 O4 100.99(10) . 4_565 ?
O4 Zn1 O4 87.92(4) . 4_565 ?
O1X Zn1 O4 100.99(10) . 3_655 ?
O4 Zn1 O4 87.92(4) . 3_655 ?
O4 Zn1 O4 158.03(19) 4_565 3_655 ?
O1X Zn1 O4 100.99(10) . 2_665 ?
O4 Zn1 O4 158.03(19) . 2_665 ?
O4 Zn1 O4 87.92(4) 4_565 2_665 ?
O4 Zn1 O4 87.92(4) 3_655 2_665 ?
O1X Zn1 Zn1 180.0 . 17_666 ?
O4 Zn1 Zn1 79.01(10) . 17_666 ?
O4 Zn1 Zn1 79.01(10) 4_565 17_666 ?
O4 Zn1 Zn1 79.01(10) 3_655 17_666 ?
O4 Zn1 Zn1 79.01(10) 2_665 17_666 ?
O1 Zn2 O1 108.23(10) 27_465 2_675 ?
O1 Zn2 O1 112.0(2) 27_465 28_655 ?
O1 Zn2 O1 108.23(11) 2_675 28_655 ?
O1 Zn2 O1 108.23(11) 27_465 . ?
O1 Zn2 O1 112.0(2) 2_675 . ?
O1 Zn2 O1 108.23(10) 28_655 . ?
P1 O1 P1 46.9(2) . 5_656 ?
P1 O1 Zn2 140.18(19) . . ?
P1 O1 Zn2 140.19(19) 5_656 . ?
P1 P1 O1 66.55(11) 5_656 18_556 ?
P1 P1 O1 66.55(11) 5_656 . ?
O1 P1 O1 115.4(2) 18_556 . ?
P1 P1 O11 169.0(4) 5_656 . ?
O1 P1 O11 108.8(2) 18_556 . ?
O1 P1 O11 108.8(2) . . ?
P1 P1 C1 71.50(11) 5_656 . ?
O1 P1 C1 102.21(15) 18_556 . ?
O1 P1 C1 102.21(15) . . ?
O11 P1 C1 119.5(4) . . ?
C11 O11 C11 61(2) 18_556 . ?
C11 O11 P1 135.7(13) 18_556 . ?
C11 O11 P1 135.7(13) . . ?
O11 C11 C12 104(2) . . ?
C2 C1 C2 118.7(6) 18_556 . ?
C2 C1 P1 118.9(3) 18_556 5_656 ?
C2 C1 P1 118.9(3) . 5_656 ?
C2 C1 P1 118.9(3) 18_556 . ?
C2 C1 P1 118.9(3) . . ?
C1 C2 C3 120.7(5) . . ?
C2 C3 C4 120.5(5) . . ?
C3 C4 C3 118.8(5) 18_556 . ?
C3 C4 C5 120.6(3) 18_556 . ?
C3 C4 C5 120.6(3) . . ?
O4 C5 O4 126.6(5) 18_556 . ?
O4 C5 C4 116.7(2) 18_556 . ?
O4 C5 C4 116.7(2) . . ?
C5 O4 Zn1 127.7(3) . . ?
P1X O1X P1X 64.1(5) 19_565 3_655 ?
P1X O1X P1X 64.1(5) . 17_665 ?
P1X O1X Zn1 148.0(3) . . ?
P1X O1X Zn1 148.0(3) 19_565 . ?
P1X O1X Zn1 148.0(3) 3_655 . ?
P1X O1X Zn1 148.0(3) 17_665 . ?
P1X P1X P1X 90.002(1) 3_655 19_565 ?
P1X P1X O1X 67.97(17) 3_655 . ?
P1X P1X O1X 67.97(17) 19_565 . ?
P1X P1X O1X 67.97(17) 3_655 17_665 ?
P1X P1X O1X 67.97(17) 19_565 17_665 ?
O1X P1X O1X 115.9(5) . 17_665 ?
P1X P1X P1X 45.001(1) 3_655 17_665 ?
P1X P1X P1X 45.001(1) 19_565 17_665 ?
O1X P1X P1X 58.0(3) . 17_665 ?
O1X P1X P1X 58.0(3) 17_665 17_665 ?

loop_
_geom_bond_atom_site_label_1
_geom_bond_atom_site_label_2
_geom_bond_distance
_geom_bond_site_symmetry_2
_geom_bond_publ_flag
Zn1 O1X 1.918(5) . ?
Zn1 O4 2.039(3) . ?
Zn1 O4 2.039(3) 4_565 ?
Zn1 O4 2.039(3) 3_655 ?
Zn1 O4 2.039(3) 2_665 ?
Zn1 Zn1 3.0064(13) 17_666 ?
Zn2 O1 1.906(3) 27_465 ?
Zn2 O1 1.906(3) 2_675 ?
Zn2 O1 1.906(3) 28_655 ?
Zn2 O1 1.906(3) . ?
O1 P1 1.493(3) . ?
O1 P1 1.493(3) 5_656 ?
P1 P1 1.188(5) 5_656 ?
P1 O11 1.552(11) . ?
P1 C1 1.873(7) . ?
O11 C11 1.347(16) 18_556 ?
O11 C11 1.347(16) . ?
C11 C12 1.497(18) . ?
C1 C2 1.375(6) 18_556 ?
C1 C2 1.375(6) . ?
C2 C3 1.375(6) . ?
C3 C4 1.376(6) . ?
C4 C5 1.497(7) . ?
C5 O4 1.247(4) 18_556 ?
C5 O4 1.247(4) . ?
O1X P1X 1.456(6) . ?
O1X P1X 1.456(6) 19_565 ?
O1X P1X 1.456(6) 3_655 ?
O1X P1X 1.456(6) 17_665 ?
P1X P1X 1.093(10) 3_655 ?
P1X P1X 1.093(10) 19_565 ?
P1X P1X 1.545(14) 17_665 ?
